data_7701242
loop_
_publ_author_name
'Wei, Yun'
'Song, Lulu'
'Jiang, Ling'
'Huang, Zeming'
'Wang, Shaowu'
'Yuan, Qingbing'
'Mu, Xiaolong'
'Zhu, Xiancui'
'Zhou, Shuangliu'

_publ_section_title
;
 Aluminum complexes with Schiff base bridged bis(indolyl) ligands:
 synthesis, structure, and catalytic activity for polymerization of
 rac-lactide.
;
_journal_issue 40
_journal_name_full 'Dalton transactions (Cambridge, England : 2003)'
_journal_page_first 15290
_journal_page_last 15299
_journal_paper_doi 10.1039/c9dt02724f
_journal_volume 48
_journal_year 2019
_chemical_absolute_configuration rmad
_chemical_formula_sum 'C26.5 H28 Al Cl N4'
_chemical_formula_weight 464.96
_space_group_crystal_system monoclinic
_space_group_IT_number 4
_space_group_name_Hall 'P 2yb'
_space_group_name_H-M_alt 'P 1 21 1'
_symmetry_space_group_name_Hall 'P 2yb'
_symmetry_space_group_name_H-M 'P 1 21 1'
_atom_sites_solution_hydrogens geom
_audit_creation_method SHELXL-2018/1
_audit_update_record
;
2019-08-12 deposited with the CCDC.    2019-09-23 downloaded from the CCDC.
;
_cell_angle_alpha 90
_cell_angle_beta 110.002(4)
_cell_angle_gamma 90
_cell_formula_units_Z 4
_cell_length_a 9.877(3)
_cell_length_b 19.118(6)
_cell_length_c 13.864(4)
_cell_measurement_reflns_used 8128
_cell_measurement_temperature 293(2)
_cell_measurement_theta_max 24.25
_cell_measurement_theta_min 2.22
_cell_volume 2460.0(13)
_computing_cell_refinement 'Bruker SMART'
_computing_data_collection 'Bruker SMART'
_computing_data_reduction 'Bruker SAINT'
_computing_molecular_graphics 'Bruker SHELXTL'
_computing_publication_material 'Bruker SHELXTL'
_computing_structure_refinement 'SHELXL-2018/1 (Sheldrick, 2018)'
_computing_structure_solution 'Bruker SHELXTL'
_diffrn_ambient_temperature 293(2)
_diffrn_measured_fraction_theta_full 1.000
_diffrn_measured_fraction_theta_max 0.983
_diffrn_measurement_device_type 'CCD area detector'
_diffrn_measurement_method 'phi and omega scans'
_diffrn_radiation_type MoK\a
_diffrn_radiation_wavelength 0.71073
_diffrn_reflns_av_R_equivalents 0.1130
_diffrn_reflns_av_unetI/netI 0.1064
_diffrn_reflns_Laue_measured_fraction_full 1.000
_diffrn_reflns_Laue_measured_fraction_max 0.983
_diffrn_reflns_limit_h_max 12
_diffrn_reflns_limit_h_min -12
_diffrn_reflns_limit_k_max 24
_diffrn_reflns_limit_k_min -24
_diffrn_reflns_limit_l_max 17
_diffrn_reflns_limit_l_min -17
_diffrn_reflns_number 27603
_diffrn_reflns_point_group_measured_fraction_full 0.999
_diffrn_reflns_point_group_measured_fraction_max 0.965
_diffrn_reflns_theta_full 25.242
_diffrn_reflns_theta_max 27.591
_diffrn_reflns_theta_min 1.563
_exptl_absorpt_coefficient_mu 0.213
_exptl_crystal_colour yellow
_exptl_crystal_density_diffrn 1.255
_exptl_crystal_description block
_exptl_crystal_F_000 980
_exptl_crystal_size_max 0.230
_exptl_crystal_size_mid 0.210
_exptl_crystal_size_min 0.200
_refine_diff_density_max 0.780
_refine_diff_density_min -0.311
_refine_diff_density_rms 0.060
_refine_ls_abs_structure_details
;
 Flack x determined using 2430 quotients [(I+)-(I-)]/[(I+)+(I-)]
 (Parsons, Flack and Wagner, Acta Cryst. B69 (2013) 249-259).
;
_refine_ls_abs_structure_Flack 0.02(8)
_refine_ls_extinction_method none
_refine_ls_goodness_of_fit_ref 0.997
_refine_ls_hydrogen_treatment constr
_refine_ls_matrix_type full
_refine_ls_number_parameters 616
_refine_ls_number_reflns 10977
_refine_ls_number_restraints 1
_refine_ls_restrained_S_all 0.997
_refine_ls_R_factor_all 0.1060
_refine_ls_R_factor_gt 0.0685
_refine_ls_shift/su_max 0.004
_refine_ls_shift/su_mean 0.000
_refine_ls_structure_factor_coef Fsqd
_refine_ls_weighting_details 'w=1/[\s^2^(Fo^2^)+(0.0874P)^2^] where P=(Fo^2^+2Fc^2^)/3'
_refine_ls_weighting_scheme calc
_refine_ls_wR_factor_gt 0.1554
_refine_ls_wR_factor_ref 0.1795
_reflns_Friedel_coverage 0.908
_reflns_Friedel_fraction_full 0.998
_reflns_Friedel_fraction_max 0.947
_reflns_number_gt 7293
_reflns_number_total 10977
_reflns_threshold_expression 'I > 2\s(I)'
_cod_data_source_file c9dt02724f2.cif
_cod_data_source_block 160227b
_cod_depositor_comments 'Adding full bibliography for 7701238--7701244.cif.'
_cod_original_formula_sum 'C26.50 H28 Al Cl N4'
_cod_database_code 7701242
_shelx_shelxl_version_number 2018/1
_shelx_space_group_comment
;
The symmetry employed for this shelxl refinement is uniquely defined
by the following loop, which should always be used as a source of
symmetry information in preference to the above space-group names.
They are only intended as comments.
;
_shelx_estimated_absorpt_t_min 0.953
_shelx_estimated_absorpt_t_max 0.959

loop_
_space_group_symop_operation_xyz
'x, y, z'
'-x, y+1/2, -z'

loop_
_atom_site_label
_atom_site_type_symbol
_atom_site_fract_x
_atom_site_fract_y
_atom_site_fract_z
_atom_site_U_iso_or_equiv
_atom_site_adp_type
_atom_site_occupancy
_atom_site_site_symmetry_order
_atom_site_calc_flag
_atom_site_refinement_flags_posn
_atom_site_refinement_flags_adp
_atom_site_refinement_flags_occupancy
_atom_site_disorder_assembly
_atom_site_disorder_group
Al1 Al 0.75302(15) 0.41768(8) 0.79331(11) 0.0412(4) Uani 1 1 d . . . . .
Al2 Al 0.77284(14) 0.66343(8) 0.29888(11) 0.0406(4) Uani 1 1 d . . . . .
C1 C 0.8812(6) 0.3400(3) 0.8622(5) 0.0597(15) Uani 1 1 d . . . . .
H1A H 0.957449 0.336452 0.833136 0.072 Uiso 1 1 calc R U . . .
H1B H 0.925997 0.351903 0.934160 0.072 Uiso 1 1 calc R U . . .
C2 C 0.6418(6) 0.4007(3) 0.5530(4) 0.0502(13) Uani 1 1 d . . . . .
C3 C 0.7458(7) 0.4279(4) 0.5190(4) 0.0611(15) Uani 1 1 d . . . . .
H3 H 0.826853 0.449374 0.564939 0.073 Uiso 1 1 calc R U . . .
C4 C 0.7294(8) 0.4233(4) 0.4159(5) 0.0748(18) Uani 1 1 d . . . . .
H4 H 0.798985 0.441951 0.392031 0.090 Uiso 1 1 calc R U . . .
C5 C 0.6066(9) 0.3903(4) 0.3477(5) 0.081(2) Uani 1 1 d . . . . .
H5 H 0.597379 0.386662 0.278808 0.097 Uiso 1 1 calc R U . . .
C6 C 0.5016(8) 0.3638(4) 0.3790(5) 0.0721(19) Uani 1 1 d . . . . .
H6 H 0.420844 0.342638 0.332357 0.086 Uiso 1 1 calc R U . . .
C7 C 0.5166(6) 0.3687(3) 0.4833(5) 0.0592(15) Uani 1 1 d . . . . .
C8 C 0.4302(6) 0.3478(4) 0.5409(5) 0.0644(17) Uani 1 1 d . . . . .
H8 H 0.340657 0.326026 0.516412 0.077 Uiso 1 1 calc R U . . .
C9 C 0.5057(5) 0.3662(3) 0.6403(4) 0.0541(14) Uani 1 1 d . . . . .
C10 C 0.4710(5) 0.3598(3) 0.7324(4) 0.0517(13) Uani 1 1 d . . . . .
H10 H 0.384669 0.341050 0.733529 0.062 Uiso 1 1 calc R U . . .
C11 C 1.0026(5) 0.5043(3) 0.7604(4) 0.0474(13) Uani 1 1 d . . . . .
C12 C 1.0723(6) 0.4598(4) 0.7130(4) 0.0566(15) Uani 1 1 d . . . . .
H12 H 1.039244 0.414346 0.695914 0.068 Uiso 1 1 calc R U . . .
C13 C 1.1888(6) 0.4832(4) 0.6919(5) 0.0667(18) Uani 1 1 d . . . . .
H13 H 1.235501 0.453121 0.660855 0.080 Uiso 1 1 calc R U . . .
C14 C 1.2406(7) 0.5520(5) 0.7161(5) 0.075(2) Uani 1 1 d . . . . .
H14 H 1.318748 0.567289 0.698915 0.091 Uiso 1 1 calc R U . . .
C15 C 1.1769(6) 0.5957(4) 0.7643(5) 0.0671(18) Uani 1 1 d . . . . .
H15 H 1.212920 0.640674 0.781469 0.080 Uiso 1 1 calc R U . . .
C16 C 1.0565(6) 0.5736(4) 0.7885(4) 0.0541(14) Uani 1 1 d . . . . .
C17 C 0.9702(6) 0.6031(3) 0.8385(4) 0.0536(14) Uani 1 1 d . . . . .
H17 H 0.978946 0.647755 0.866567 0.064 Uiso 1 1 calc R U . . .
C18 C 0.8695(5) 0.5534(3) 0.8384(4) 0.0458(12) Uani 1 1 d . . . . .
C19 C 0.7634(6) 0.5504(3) 0.8868(4) 0.0474(12) Uani 1 1 d . . . . .
H19 H 0.739548 0.588951 0.918670 0.057 Uiso 1 1 calc R U . . .
C20 C 0.8117(8) 0.2690(4) 0.8554(8) 0.086(2) Uani 1 1 d . . . . .
H20A H 0.732355 0.271985 0.880287 0.130 Uiso 1 1 calc R U . . .
H20B H 0.881260 0.236132 0.896476 0.130 Uiso 1 1 calc R U . . .
H20C H 0.777443 0.253594 0.785292 0.130 Uiso 1 1 calc R U . . .
C21 C 0.5565(5) 0.3975(3) 0.9107(4) 0.0466(12) Uani 1 1 d . . . . .
H21 H 0.636203 0.373794 0.963113 0.056 Uiso 1 1 calc R U . . .
C22 C 0.4208(6) 0.3799(3) 0.9308(5) 0.0593(15) Uani 1 1 d . . . . .
H22A H 0.402904 0.329936 0.923022 0.071 Uiso 1 1 calc R U . . .
H22B H 0.339746 0.403943 0.881913 0.071 Uiso 1 1 calc R U . . .
C23 C 0.4365(8) 0.4021(4) 1.0391(5) 0.0690(18) Uani 1 1 d . . . . .
H23A H 0.510135 0.373704 1.087570 0.083 Uiso 1 1 calc R U . . .
H23B H 0.346394 0.393769 1.050626 0.083 Uiso 1 1 calc R U . . .
C24 C 0.4769(8) 0.4790(4) 1.0590(6) 0.0734(19) Uani 1 1 d . . . . .
H24A H 0.396637 0.507624 1.018148 0.088 Uiso 1 1 calc R U . . .
H24B H 0.494373 0.489438 1.130723 0.088 Uiso 1 1 calc R U . . .
C25 C 0.6102(7) 0.4983(3) 1.0332(5) 0.0610(15) Uani 1 1 d . . . . .
H25A H 0.627431 0.548245 1.041302 0.073 Uiso 1 1 calc R U . . .
H25B H 0.693898 0.474202 1.079161 0.073 Uiso 1 1 calc R U . . .
C26 C 0.5855(5) 0.4770(3) 0.9228(4) 0.0441(12) Uani 1 1 d . . . . .
H26 H 0.499398 0.501341 0.878467 0.053 Uiso 1 1 calc R U . . .
C27 C 0.8702(6) 0.7545(3) 0.3377(4) 0.0524(13) Uani 1 1 d . . . . .
H27A H 0.856532 0.781503 0.275838 0.063 Uiso 1 1 calc R U . . .
H27B H 0.824501 0.779898 0.378893 0.063 Uiso 1 1 calc R U . . .
C28 C 0.6787(5) 0.6952(3) 0.0635(4) 0.0409(11) Uani 1 1 d . . . . .
C29 C 0.8012(6) 0.7206(3) 0.0487(4) 0.0487(12) Uani 1 1 d . . . . .
H29 H 0.887589 0.723877 0.103445 0.058 Uiso 1 1 calc R U . . .
C30 C 0.7937(7) 0.7411(3) -0.0485(5) 0.0566(14) Uani 1 1 d . . . . .
H30 H 0.875623 0.757618 -0.059728 0.068 Uiso 1 1 calc R U . . .
C31 C 0.6611(7) 0.7369(3) -0.1310(5) 0.0607(15) Uani 1 1 d . . . . .
H31 H 0.657297 0.750686 -0.196265 0.073 Uiso 1 1 calc R U . . .
C32 C 0.5407(7) 0.7136(3) -0.1173(4) 0.0566(15) Uani 1 1 d . . . . .
H32 H 0.454865 0.711233 -0.172631 0.068 Uiso 1 1 calc R U . . .
C33 C 0.5446(6) 0.6926(3) -0.0186(4) 0.0485(13) Uani 1 1 d . . . . .
C34 C 0.4418(5) 0.6702(3) 0.0239(4) 0.0503(13) Uani 1 1 d . . . . .
H34 H 0.343711 0.663748 -0.010428 0.060 Uiso 1 1 calc R U . . .
C35 C 0.5159(5) 0.6598(3) 0.1273(4) 0.0449(11) Uani 1 1 d . . . . .
C36 C 0.4702(5) 0.6425(3) 0.2108(4) 0.0478(12) Uani 1 1 d . . . . .
H36 H 0.375548 0.630466 0.202149 0.057 Uiso 1 1 calc R U . . .
C37 C 0.9980(5) 0.5623(3) 0.2598(4) 0.0441(12) Uani 1 1 d . . . . .
C38 C 0.9855(6) 0.5674(3) 0.1567(4) 0.0561(14) Uani 1 1 d . . . . .
H38 H 0.911182 0.592965 0.110658 0.067 Uiso 1 1 calc R U . . .
C39 C 1.0841(7) 0.5342(4) 0.1251(6) 0.0720(18) Uani 1 1 d . . . . .
H39 H 1.077540 0.538168 0.056743 0.086 Uiso 1 1 calc R U . . .
C40 C 1.1947(7) 0.4944(4) 0.1914(6) 0.077(2) Uani 1 1 d . . . . .
H40 H 1.260098 0.472089 0.166800 0.092 Uiso 1 1 calc R U . . .
C41 C 1.2080(7) 0.4879(4) 0.2908(6) 0.0710(18) Uani 1 1 d . . . . .
H41 H 1.282557 0.461420 0.335052 0.085 Uiso 1 1 calc R U . . .
C42 C 1.1095(6) 0.5210(3) 0.3270(5) 0.0510(13) Uani 1 1 d . . . . .
C43 C 1.0925(6) 0.5245(4) 0.4245(5) 0.0597(15) Uani 1 1 d . . . . .
H43 H 1.149829 0.502735 0.484537 0.072 Uiso 1 1 calc R U . . .
C44 C 0.9766(6) 0.5658(3) 0.4129(4) 0.0505(13) Uani 1 1 d . . . . .
C45 C 0.9044(5) 0.5867(3) 0.4813(4) 0.0500(13) Uani 1 1 d . . . . .
H45 H 0.931014 0.570585 0.548536 0.060 Uiso 1 1 calc R U . . .
C46 C 1.0295(8) 0.7493(5) 0.3970(9) 0.115(3) Uani 1 1 d . . . . .
H46A H 1.043929 0.728070 0.462555 0.172 Uiso 1 1 calc R U . . .
H46B H 1.071141 0.795258 0.406972 0.172 Uiso 1 1 calc R U . . .
H46C H 1.074758 0.721225 0.359291 0.172 Uiso 1 1 calc R U . . .
C47 C 0.6851(5) 0.6472(3) 0.4815(4) 0.0474(12) Uani 1 1 d . . . . .
H47 H 0.681930 0.698351 0.485169 0.057 Uiso 1 1 calc R U . . .
C48 C 0.6882(6) 0.6192(4) 0.5833(4) 0.0595(15) Uani 1 1 d . . . . .
H48A H 0.774294 0.635281 0.637206 0.071 Uiso 1 1 calc R U . . .
H48B H 0.689665 0.568433 0.582470 0.071 Uiso 1 1 calc R U . . .
C49 C 0.5547(7) 0.6448(4) 0.6038(5) 0.0720(19) Uani 1 1 d . . . . .
H49A H 0.552923 0.624699 0.667626 0.086 Uiso 1 1 calc R U . . .
H49B H 0.559288 0.695246 0.611530 0.086 Uiso 1 1 calc R U . . .
C50 C 0.4175(7) 0.6251(5) 0.5177(5) 0.077(2) Uani 1 1 d . . . . .
H50A H 0.335705 0.644476 0.532094 0.093 Uiso 1 1 calc R U . . .
H50B H 0.407636 0.574552 0.515447 0.093 Uiso 1 1 calc R U . . .
C51 C 0.4150(6) 0.6510(4) 0.4138(4) 0.0655(17) Uani 1 1 d . . . . .
H51A H 0.329007 0.634263 0.360419 0.079 Uiso 1 1 calc R U . . .
H51B H 0.414137 0.701725 0.412427 0.079 Uiso 1 1 calc R U . . .
C52 C 0.5484(5) 0.6237(3) 0.3955(4) 0.0494(13) Uani 1 1 d . . . . .
H52 H 0.545180 0.572480 0.396850 0.059 Uiso 1 1 calc R U . . .
C60 C 0.961(3) 0.335(2) 0.265(4) 0.24(3) Uani 0.60(4) 1 d . . P A 1
H60A H 0.993727 0.380261 0.251572 0.293 Uiso 0.60(4) 1 calc R U P A 1
H60B H 0.913833 0.340926 0.315738 0.293 Uiso 0.60(4) 1 calc R U P A 1
Cl1 Cl 1.1035(9) 0.2812(6) 0.3133(12) 0.147(5) Uani 0.60(4) 1 d . . P A 1
Cl2 Cl 0.8353(11) 0.3020(6) 0.1516(9) 0.143(5) Uani 0.60(4) 1 d . . P A 1
C60' C 0.960(8) 0.352(3) 0.268(6) 0.20(4) Uani 0.40(4) 1 d . . P A 2
H60C H 0.904629 0.379467 0.300178 0.234 Uiso 0.40(4) 1 calc R U P A 2
H60D H 1.031591 0.382139 0.256709 0.234 Uiso 0.40(4) 1 calc R U P A 2
Cl1' Cl 1.044(5) 0.2866(18) 0.348(2) 0.239(14) Uani 0.40(4) 1 d . . P A 2
Cl2' Cl 0.866(4) 0.327(3) 0.172(2) 0.297(15) Uani 0.40(4) 1 d . . P A 2
N1 N 0.6348(4) 0.3992(2) 0.6511(3) 0.0487(11) Uani 1 1 d . . . . .
N2 N 0.5689(4) 0.3821(2) 0.8118(3) 0.0463(10) Uani 1 1 d . . . . .
N3 N 0.7031(4) 0.4903(2) 0.8829(3) 0.0440(10) Uani 1 1 d . . . . .
N4 N 0.8854(4) 0.4927(2) 0.7886(3) 0.0434(10) Uani 1 1 d . . . . .
N5 N 0.6615(4) 0.6726(2) 0.1522(3) 0.0423(9) Uani 1 1 d . . . . .
N6 N 0.5696(4) 0.6446(2) 0.2990(3) 0.0452(10) Uani 1 1 d . . . . .
N7 N 0.8000(4) 0.6293(2) 0.4429(3) 0.0457(10) Uani 1 1 d . . . . .
N8 N 0.9143(4) 0.5905(2) 0.3114(3) 0.0435(10) Uani 1 1 d . . . . .

loop_
_atom_site_aniso_label
_atom_site_aniso_U_11
_atom_site_aniso_U_22
_atom_site_aniso_U_33
_atom_site_aniso_U_23
_atom_site_aniso_U_13
_atom_site_aniso_U_12
Al1 0.0457(8) 0.0376(8) 0.0381(8) -0.0015(7) 0.0113(6) -0.0003(6)
Al2 0.0434(7) 0.0439(9) 0.0334(7) 0.0016(7) 0.0118(6) 0.0022(6)
C1 0.054(3) 0.051(3) 0.069(4) 0.013(3) 0.015(3) 0.005(3)
C2 0.060(3) 0.040(3) 0.045(3) -0.004(2) 0.011(2) 0.010(2)
C3 0.078(4) 0.054(4) 0.046(3) -0.007(3) 0.014(3) 0.006(3)
C4 0.100(5) 0.076(5) 0.050(3) -0.006(4) 0.027(3) 0.004(4)
C5 0.110(5) 0.084(5) 0.041(3) -0.012(4) 0.014(4) 0.017(4)
C6 0.081(4) 0.070(5) 0.050(4) -0.022(4) 0.002(3) 0.012(3)
C7 0.069(3) 0.052(4) 0.047(3) -0.015(3) 0.007(3) 0.008(3)
C8 0.056(3) 0.065(4) 0.061(4) -0.022(3) 0.004(3) -0.004(3)
C9 0.049(3) 0.051(3) 0.053(3) -0.010(3) 0.004(2) 0.001(2)
C10 0.048(3) 0.047(3) 0.056(3) -0.009(3) 0.012(2) -0.004(2)
C11 0.044(3) 0.060(4) 0.035(3) 0.008(3) 0.010(2) 0.001(2)
C12 0.060(3) 0.066(4) 0.047(3) 0.012(3) 0.022(3) 0.015(3)
C13 0.061(3) 0.088(5) 0.051(3) 0.021(4) 0.019(3) 0.023(3)
C14 0.055(3) 0.118(7) 0.054(4) 0.025(4) 0.020(3) -0.004(4)
C15 0.063(3) 0.084(5) 0.051(3) 0.008(4) 0.017(3) -0.020(3)
C16 0.052(3) 0.064(4) 0.040(3) 0.007(3) 0.009(2) -0.011(3)
C17 0.067(3) 0.052(3) 0.043(3) -0.004(3) 0.021(3) -0.018(3)
C18 0.057(3) 0.044(3) 0.037(3) 0.002(2) 0.016(2) -0.003(2)
C19 0.062(3) 0.038(3) 0.041(3) -0.003(2) 0.017(2) -0.001(2)
C20 0.080(4) 0.046(4) 0.131(7) 0.010(4) 0.034(4) 0.003(3)
C21 0.048(3) 0.041(3) 0.049(3) 0.004(2) 0.015(2) 0.001(2)
C22 0.066(3) 0.049(3) 0.066(4) 0.005(3) 0.025(3) -0.004(3)
C23 0.093(4) 0.062(4) 0.066(4) 0.005(3) 0.046(4) -0.010(3)
C24 0.106(5) 0.053(4) 0.082(5) -0.011(4) 0.058(4) -0.012(4)
C25 0.082(4) 0.051(3) 0.062(4) -0.008(3) 0.040(3) -0.007(3)
C26 0.049(3) 0.034(3) 0.050(3) 0.001(2) 0.018(2) 0.000(2)
C27 0.059(3) 0.046(3) 0.047(3) 0.000(3) 0.011(2) 0.001(2)
C28 0.048(3) 0.037(3) 0.035(3) -0.004(2) 0.012(2) 0.005(2)
C29 0.059(3) 0.046(3) 0.039(3) -0.002(2) 0.013(2) -0.001(2)
C30 0.080(4) 0.044(3) 0.051(3) 0.002(3) 0.030(3) -0.005(3)
C31 0.091(4) 0.052(4) 0.040(3) 0.003(3) 0.024(3) 0.003(3)
C32 0.068(4) 0.058(4) 0.036(3) 0.001(3) 0.007(3) 0.008(3)
C33 0.054(3) 0.047(3) 0.041(3) -0.005(3) 0.011(2) 0.004(2)
C34 0.043(3) 0.060(4) 0.041(3) -0.004(3) 0.006(2) 0.000(2)
C35 0.046(2) 0.046(3) 0.041(3) -0.001(3) 0.012(2) 0.002(2)
C36 0.042(3) 0.053(3) 0.047(3) -0.002(3) 0.014(2) 0.001(2)
C37 0.044(3) 0.047(3) 0.042(3) 0.000(2) 0.016(2) 0.000(2)
C38 0.062(3) 0.060(4) 0.048(3) 0.001(3) 0.020(3) 0.010(3)
C39 0.079(4) 0.085(5) 0.059(4) 0.003(4) 0.033(3) 0.009(4)
C40 0.077(4) 0.086(5) 0.081(5) 0.002(4) 0.046(4) 0.021(4)
C41 0.060(3) 0.074(5) 0.081(5) 0.013(4) 0.028(3) 0.020(3)
C42 0.049(3) 0.050(3) 0.053(3) 0.010(3) 0.017(2) 0.006(2)
C43 0.057(3) 0.067(4) 0.052(3) 0.020(3) 0.016(3) 0.014(3)
C44 0.053(3) 0.052(3) 0.045(3) 0.012(3) 0.014(2) 0.003(2)
C45 0.052(3) 0.059(4) 0.037(3) 0.010(3) 0.012(2) 0.000(3)
C46 0.072(5) 0.077(6) 0.158(9) 0.008(6) -0.009(5) -0.018(4)
C47 0.051(3) 0.055(3) 0.039(3) -0.001(3) 0.018(2) -0.001(2)
C48 0.071(4) 0.068(4) 0.042(3) 0.004(3) 0.022(3) -0.001(3)
C49 0.086(4) 0.094(5) 0.048(3) -0.001(4) 0.038(3) -0.001(4)
C50 0.074(4) 0.108(6) 0.063(4) 0.002(4) 0.040(3) -0.002(4)
C51 0.051(3) 0.097(5) 0.053(3) 0.000(4) 0.023(3) -0.005(3)
C52 0.052(3) 0.057(3) 0.042(3) -0.002(3) 0.019(2) -0.007(2)
C60 0.122(18) 0.12(2) 0.36(6) -0.12(3) -0.09(3) 0.042(16)
Cl1 0.099(5) 0.158(7) 0.149(7) -0.038(5) -0.004(3) 0.030(4)
Cl2 0.132(6) 0.118(6) 0.123(6) 0.019(4) -0.030(4) -0.014(3)
C60' 0.26(7) 0.13(4) 0.26(8) -0.13(5) 0.18(7) -0.10(5)
Cl1' 0.21(3) 0.31(2) 0.138(13) 0.013(14) -0.024(14) 0.05(2)
Cl2' 0.30(3) 0.22(3) 0.216(18) 0.02(2) -0.106(18) 0.03(2)
N1 0.052(2) 0.048(3) 0.039(2) -0.002(2) 0.0069(18) 0.0034(19)
N2 0.049(2) 0.040(2) 0.048(3) -0.004(2) 0.015(2) -0.0014(18)
N3 0.053(2) 0.038(2) 0.041(2) -0.002(2) 0.0177(18) -0.0007(19)
N4 0.049(2) 0.044(3) 0.037(2) 0.000(2) 0.0137(17) -0.0022(18)
N5 0.045(2) 0.044(2) 0.037(2) 0.000(2) 0.0130(16) 0.0031(18)
N6 0.045(2) 0.051(3) 0.039(2) -0.001(2) 0.0143(17) 0.0010(18)
N7 0.048(2) 0.051(3) 0.039(2) 0.001(2) 0.0153(18) 0.0011(19)
N8 0.047(2) 0.045(3) 0.037(2) 0.003(2) 0.0126(18) 0.0060(18)

loop_
_atom_type_symbol
_atom_type_description
_atom_type_scat_dispersion_real
_atom_type_scat_dispersion_imag
_atom_type_scat_source
C C 0.0033 0.0016 'International Tables Vol C Tables 4.2.6.8 and 6.1.1.4'
H H 0.0000 0.0000 'International Tables Vol C Tables 4.2.6.8 and 6.1.1.4'
Al Al 0.0645 0.0514 'International Tables Vol C Tables 4.2.6.8 and 6.1.1.4'
Cl Cl 0.1484 0.1585 'International Tables Vol C Tables 4.2.6.8 and 6.1.1.4'
N N 0.0061 0.0033 'International Tables Vol C Tables 4.2.6.8 and 6.1.1.4'

loop_
_geom_angle_atom_site_label_1
_geom_angle_atom_site_label_2
_geom_angle_atom_site_label_3
_geom_angle
N1 Al1 N4 105.98(19)
N1 Al1 C1 114.6(3)
N4 Al1 C1 104.0(2)
N1 Al1 N3 123.71(19)
N4 Al1 N3 79.87(18)
C1 Al1 N3 117.9(2)
N1 Al1 N2 79.34(19)
N4 Al1 N2 152.1(2)
C1 Al1 N2 98.1(2)
N3 Al1 N2 74.77(18)
N8 Al2 N5 106.76(18)
N8 Al2 C27 110.0(2)
N5 Al2 C27 104.6(2)
N8 Al2 N7 80.32(18)
N5 Al2 N7 152.60(18)
C27 Al2 N7 97.3(2)
N8 Al2 N6 123.52(19)
N5 Al2 N6 79.27(17)
C27 Al2 N6 122.9(2)
N7 Al2 N6 75.03(17)
C20 C1 Al1 116.4(4)
C20 C1 H1A 108.2
Al1 C1 H1A 108.2
C20 C1 H1B 108.2
Al1 C1 H1B 108.2
H1A C1 H1B 107.4
C3 C2 N1 129.7(5)
C3 C2 C7 120.7(5)
N1 C2 C7 109.5(5)
C2 C3 C4 119.5(6)
C2 C3 H3 120.2
C4 C3 H3 120.2
C3 C4 C5 119.5(7)
C3 C4 H4 120.2
C5 C4 H4 120.2
C6 C5 C4 122.1(6)
C6 C5 H5 119.0
C4 C5 H5 119.0
C5 C6 C7 118.9(6)
C5 C6 H6 120.6
C7 C6 H6 120.6
C8 C7 C6 133.8(6)
C8 C7 C2 107.0(5)
C6 C7 C2 119.3(6)
C9 C8 C7 105.7(5)
C9 C8 H8 127.2
C7 C8 H8 127.2
C8 C9 N1 113.0(5)
C8 C9 C10 131.2(5)
N1 C9 C10 115.7(5)
N2 C10 C9 113.6(5)
N2 C10 H10 123.2
C9 C10 H10 123.2
N4 C11 C12 130.1(6)
N4 C11 C16 110.2(5)
C12 C11 C16 119.7(5)
C13 C12 C11 119.6(6)
C13 C12 H12 120.2
C11 C12 H12 120.2
C12 C13 C14 121.5(6)
C12 C13 H13 119.3
C14 C13 H13 119.3
C15 C14 C13 120.1(6)
C15 C14 H14 119.9
C13 C14 H14 119.9
C14 C15 C16 120.4(7)
C14 C15 H15 119.8
C16 C15 H15 119.8
C17 C16 C15 135.2(6)
C17 C16 C11 106.1(5)
C15 C16 C11 118.7(6)
C18 C17 C16 106.7(5)
C18 C17 H17 126.7
C16 C17 H17 126.7
C17 C18 N4 111.9(5)
C17 C18 C19 132.5(5)
N4 C18 C19 115.3(5)
N3 C19 C18 114.9(5)
N3 C19 H19 122.6
C18 C19 H19 122.6
C1 C20 H20A 109.5
C1 C20 H20B 109.5
H20A C20 H20B 109.5
C1 C20 H20C 109.5
H20A C20 H20C 109.5
H20B C20 H20C 109.5
N2 C21 C22 120.1(5)
N2 C21 C26 103.2(4)
C22 C21 C26 110.2(4)
N2 C21 H21 107.6
C22 C21 H21 107.6
C26 C21 H21 107.6
C21 C22 C23 109.0(5)
C21 C22 H22A 109.9
C23 C22 H22A 109.9
C21 C22 H22B 109.9
C23 C22 H22B 109.9
H22A C22 H22B 108.3
C22 C23 C24 112.4(5)
C22 C23 H23A 109.1
C24 C23 H23A 109.1
C22 C23 H23B 109.1
C24 C23 H23B 109.1
H23A C23 H23B 107.8
C25 C24 C23 112.6(5)
C25 C24 H24A 109.1
C23 C24 H24A 109.1
C25 C24 H24B 109.1
C23 C24 H24B 109.1
H24A C24 H24B 107.8
C26 C25 C24 108.5(5)
C26 C25 H25A 110.0
C24 C25 H25A 110.0
C26 C25 H25B 110.0
C24 C25 H25B 110.0
H25A C25 H25B 108.4
N3 C26 C25 117.2(4)
N3 C26 C21 105.7(4)
C25 C26 C21 109.4(5)
N3 C26 H26 108.1
C25 C26 H26 108.1
C21 C26 H26 108.1
C46 C27 Al2 114.2(5)
C46 C27 H27A 108.7
Al2 C27 H27A 108.7
C46 C27 H27B 108.7
Al2 C27 H27B 108.7
H27A C27 H27B 107.6
N5 C28 C29 129.0(5)
N5 C28 C33 109.9(4)
C29 C28 C33 121.1(5)
C30 C29 C28 119.2(5)
C30 C29 H29 120.4
C28 C29 H29 120.4
C29 C30 C31 119.9(5)
C29 C30 H30 120.0
C31 C30 H30 120.0
C32 C31 C30 121.5(5)
C32 C31 H31 119.2
C30 C31 H31 119.2
C31 C32 C33 120.0(5)
C31 C32 H32 120.0
C33 C32 H32 120.0
C34 C33 C32 135.1(5)
C34 C33 C28 106.5(4)
C32 C33 C28 118.3(5)
C35 C34 C33 106.0(4)
C35 C34 H34 127.0
C33 C34 H34 127.0
N5 C35 C34 111.8(4)
N5 C35 C36 115.6(4)
C34 C35 C36 132.5(5)
N6 C36 C35 114.7(4)
N6 C36 H36 122.7
C35 C36 H36 122.7
N8 C37 C38 130.4(5)
N8 C37 C42 110.4(4)
C38 C37 C42 119.2(5)
C39 C38 C37 118.5(6)
C39 C38 H38 120.7
C37 C38 H38 120.7
C38 C39 C40 122.2(6)
C38 C39 H39 118.9
C40 C39 H39 118.9
C41 C40 C39 120.5(6)
C41 C40 H40 119.7
C39 C40 H40 119.7
C40 C41 C42 119.5(6)
C40 C41 H41 120.2
C42 C41 H41 120.2
C41 C42 C37 120.0(5)
C41 C42 C43 133.7(6)
C37 C42 C43 106.3(5)
C44 C43 C42 106.6(5)
C44 C43 H43 126.7
C42 C43 H43 126.7
C43 C44 N8 112.1(5)
C43 C44 C45 132.8(5)
N8 C44 C45 115.1(4)
N7 C45 C44 114.6(5)
N7 C45 H45 122.7
C44 C45 H45 122.7
C27 C46 H46A 109.5
C27 C46 H46B 109.5
H46A C46 H46B 109.5
C27 C46 H46C 109.5
H46A C46 H46C 109.5
H46B C46 H46C 109.5
N7 C47 C48 119.7(5)
N7 C47 C52 103.6(4)
C48 C47 C52 110.9(5)
N7 C47 H47 107.3
C48 C47 H47 107.3
C52 C47 H47 107.3
C47 C48 C49 108.7(5)
C47 C48 H48A 110.0
C49 C48 H48A 110.0
C47 C48 H48B 110.0
C49 C48 H48B 110.0
H48A C48 H48B 108.3
C50 C49 C48 111.8(5)
C50 C49 H49A 109.3
C48 C49 H49A 109.3
C50 C49 H49B 109.3
C48 C49 H49B 109.3
H49A C49 H49B 107.9
C49 C50 C51 112.8(5)
C49 C50 H50A 109.0
C51 C50 H50A 109.0
C49 C50 H50B 109.0
C51 C50 H50B 109.0
H50A C50 H50B 107.8
C52 C51 C50 108.3(5)
C52 C51 H51A 110.0
C50 C51 H51A 110.0
C52 C51 H51B 110.0
C50 C51 H51B 110.0
H51A C51 H51B 108.4
N6 C52 C51 117.3(5)
N6 C52 C47 105.4(4)
C51 C52 C47 110.7(4)
N6 C52 H52 107.7
C51 C52 H52 107.7
C47 C52 H52 107.7
Cl1 C60 Cl2 112(2)
Cl1 C60 H60A 109.2
Cl2 C60 H60A 109.2
Cl1 C60 H60B 109.2
Cl2 C60 H60B 109.2
H60A C60 H60B 107.9
Cl2' C60' Cl1' 113(4)
Cl2' C60' H60C 108.9
Cl1' C60' H60C 108.9
Cl2' C60' H60D 108.9
Cl1' C60' H60D 108.9
H60C C60' H60D 107.7
C9 N1 C2 104.8(4)
C9 N1 Al1 113.8(4)
C2 N1 Al1 140.8(4)
C10 N2 C21 127.2(5)
C10 N2 Al1 116.9(4)
C21 N2 Al1 114.8(3)
C19 N3 C26 123.5(4)
C19 N3 Al1 115.4(4)
C26 N3 Al1 120.0(3)
C11 N4 C18 105.1(4)
C11 N4 Al1 140.5(4)
C18 N4 Al1 114.0(3)
C28 N5 C35 105.7(4)
C28 N5 Al2 139.7(3)
C35 N5 Al2 114.2(3)
C36 N6 C52 123.8(4)
C36 N6 Al2 116.0(4)
C52 N6 Al2 119.5(3)
C45 N7 C47 128.1(4)
C45 N7 Al2 115.6(3)
C47 N7 Al2 115.5(3)
C37 N8 C44 104.7(4)
C37 N8 Al2 141.1(3)
C44 N8 Al2 112.6(3)

loop_
_geom_bond_atom_site_label_1
_geom_bond_atom_site_label_2
_geom_bond_distance
Al1 N1 1.949(4)
Al1 N4 1.957(4)
Al1 C1 1.973(6)
Al1 N3 2.032(4)
Al1 N2 2.038(4)
Al2 N8 1.939(4)
Al2 N5 1.961(4)
Al2 C27 1.973(6)
Al2 N7 2.029(4)
Al2 N6 2.040(4)
C1 C20 1.510(9)
C1 H1A 0.9700
C1 H1B 0.9700
C2 C3 1.371(8)
C2 N1 1.387(7)
C2 C7 1.421(8)
C3 C4 1.385(8)
C3 H3 0.9300
C4 C5 1.407(11)
C4 H4 0.9300
C5 C6 1.354(10)
C5 H5 0.9300
C6 C7 1.405(9)
C6 H6 0.9300
C7 C8 1.411(9)
C8 C9 1.370(8)
C8 H8 0.9300
C9 N1 1.384(7)
C9 C10 1.436(8)
C10 N2 1.266(7)
C10 H10 0.9300
C11 N4 1.361(6)
C11 C12 1.392(8)
C11 C16 1.432(9)
C12 C13 1.355(8)
C12 H12 0.9300
C13 C14 1.410(11)
C13 H13 0.9300
C14 C15 1.352(10)
C14 H14 0.9300
C15 C16 1.407(8)
C15 H15 0.9300
C16 C17 1.389(8)
C17 C18 1.375(7)
C17 H17 0.9300
C18 N4 1.387(7)
C18 C19 1.425(7)
C19 N3 1.288(7)
C19 H19 0.9300
C20 H20A 0.9600
C20 H20B 0.9600
C20 H20C 0.9600
C21 N2 1.448(7)
C21 C22 1.498(7)
C21 C26 1.546(7)
C21 H21 0.9800
C22 C23 1.516(9)
C22 H22A 0.9700
C22 H22B 0.9700
C23 C24 1.524(9)
C23 H23A 0.9700
C23 H23B 0.9700
C24 C25 1.523(8)
C24 H24A 0.9700
C24 H24B 0.9700
C25 C26 1.520(8)
C25 H25A 0.9700
C25 H25B 0.9700
C26 N3 1.469(6)
C26 H26 0.9800
C27 C46 1.509(9)
C27 H27A 0.9700
C27 H27B 0.9700
C28 N5 1.367(6)
C28 C29 1.383(7)
C28 C33 1.422(7)
C29 C30 1.380(8)
C29 H29 0.9300
C30 C31 1.417(9)
C30 H30 0.9300
C31 C32 1.344(8)
C31 H31 0.9300
C32 C33 1.413(8)
C32 H32 0.9300
C33 C34 1.404(7)
C34 C35 1.382(7)
C34 H34 0.9300
C35 N5 1.381(6)
C35 C36 1.418(7)
C36 N6 1.281(7)
C36 H36 0.9300
C37 N8 1.374(6)
C37 C38 1.396(8)
C37 C42 1.416(7)
C38 C39 1.354(8)
C38 H38 0.9300
C39 C40 1.389(10)
C39 H39 0.9300
C40 C41 1.346(10)
C40 H40 0.9300
C41 C42 1.390(8)
C41 H41 0.9300
C42 C43 1.419(8)
C43 C44 1.355(8)
C43 H43 0.9300
C44 N8 1.411(7)
C44 C45 1.425(7)
C45 N7 1.278(7)
C45 H45 0.9300
C46 H46A 0.9600
C46 H46B 0.9600
C46 H46C 0.9600
C47 N7 1.452(6)
C47 C48 1.501(7)
C47 C52 1.532(7)
C47 H47 0.9800
C48 C49 1.522(8)
C48 H48A 0.9700
C48 H48B 0.9700
C49 C50 1.515(10)
C49 H49A 0.9700
C49 H49B 0.9700
C50 C51 1.516(9)
C50 H50A 0.9700
C50 H50B 0.9700
C51 C52 1.518(7)
C51 H51A 0.9700
C51 H51B 0.9700
C52 N6 1.478(6)
C52 H52 0.9800
C60 Cl1 1.69(3)
C60 Cl2 1.75(4)
C60 H60A 0.9700
C60 H60B 0.9700
C60' Cl2' 1.42(8)
C60' Cl1' 1.69(8)
C60' H60C 0.9700
C60' H60D 0.9700

loop_
_geom_torsion_atom_site_label_1
_geom_torsion_atom_site_label_2
_geom_torsion_atom_site_label_3
_geom_torsion_atom_site_label_4
_geom_torsion
N1 C2 C3 C4 -179.9(6)
C7 C2 C3 C4 -0.9(9)
C2 C3 C4 C5 -0.4(10)
C3 C4 C5 C6 1.3(12)
C4 C5 C6 C7 -0.7(11)
C5 C6 C7 C8 179.4(7)
C5 C6 C7 C2 -0.6(10)
C3 C2 C7 C8 -178.6(6)
N1 C2 C7 C8 0.6(7)
C3 C2 C7 C6 1.4(9)
N1 C2 C7 C6 -179.4(5)
C6 C7 C8 C9 178.9(7)
C2 C7 C8 C9 -1.1(7)
C7 C8 C9 N1 1.2(7)
C7 C8 C9 C10 178.3(6)
C8 C9 C10 N2 179.2(7)
N1 C9 C10 N2 -3.8(8)
N4 C11 C12 C13 180.0(5)
C16 C11 C12 C13 -1.4(8)
C11 C12 C13 C14 -0.6(9)
C12 C13 C14 C15 2.1(10)
C13 C14 C15 C16 -1.5(9)
C14 C15 C16 C17 177.8(7)
C14 C15 C16 C11 -0.5(9)
N4 C11 C16 C17 2.1(6)
C12 C11 C16 C17 -176.8(5)
N4 C11 C16 C15 -179.2(5)
C12 C11 C16 C15 2.0(8)
C15 C16 C17 C18 -179.1(6)
C11 C16 C17 C18 -0.7(6)
C16 C17 C18 N4 -0.9(6)
C16 C17 C18 C19 172.4(6)
C17 C18 C19 N3 -169.1(6)
N4 C18 C19 N3 4.1(7)
N2 C21 C22 C23 -179.4(5)
C26 C21 C22 C23 -59.7(6)
C21 C22 C23 C24 54.9(7)
C22 C23 C24 C25 -53.5(9)
C23 C24 C25 C26 54.8(8)
C24 C25 C26 N3 -179.2(5)
C24 C25 C26 C21 -59.0(6)
N2 C21 C26 N3 -40.0(5)
C22 C21 C26 N3 -169.5(4)
N2 C21 C26 C25 -167.1(4)
C22 C21 C26 C25 63.4(6)
N5 C28 C29 C30 -179.6(5)
C33 C28 C29 C30 -2.6(8)
C28 C29 C30 C31 1.0(9)
C29 C30 C31 C32 0.3(10)
C30 C31 C32 C33 0.1(9)
C31 C32 C33 C34 175.6(6)
C31 C32 C33 C28 -1.7(9)
N5 C28 C33 C34 2.5(6)
C29 C28 C33 C34 -175.0(5)
N5 C28 C33 C32 -179.5(5)
C29 C28 C33 C32 2.9(8)
C32 C33 C34 C35 -178.0(7)
C28 C33 C34 C35 -0.5(6)
C33 C34 C35 N5 -1.6(7)
C33 C34 C35 C36 174.6(6)
N5 C35 C36 N6 3.5(7)
C34 C35 C36 N6 -172.6(6)
N8 C37 C38 C39 179.8(6)
C42 C37 C38 C39 -2.2(9)
C37 C38 C39 C40 1.3(11)
C38 C39 C40 C41 -0.4(12)
C39 C40 C41 C42 0.4(12)
C40 C41 C42 C37 -1.3(10)
C40 C41 C42 C43 179.7(8)
N8 C37 C42 C41 -179.4(6)
C38 C37 C42 C41 2.2(9)
N8 C37 C42 C43 -0.2(7)
C38 C37 C42 C43 -178.6(5)
C41 C42 C43 C44 179.2(7)
C37 C42 C43 C44 0.1(7)
C42 C43 C44 N8 0.0(7)
C42 C43 C44 C45 177.5(6)
C43 C44 C45 N7 177.3(7)
N8 C44 C45 N7 -5.3(7)
N7 C47 C48 C49 -178.9(5)
C52 C47 C48 C49 -58.4(7)
C47 C48 C49 C50 55.7(8)
C48 C49 C50 C51 -55.7(9)
C49 C50 C51 C52 55.4(9)
C50 C51 C52 N6 -178.3(6)
C50 C51 C52 C47 -57.4(7)
N7 C47 C52 N6 -41.4(6)
C48 C47 C52 N6 -171.1(5)
N7 C47 C52 C51 -169.1(5)
C48 C47 C52 C51 61.2(7)
C8 C9 N1 C2 -0.9(7)
C10 C9 N1 C2 -178.4(5)
C8 C9 N1 Al1 -174.3(4)
C10 C9 N1 Al1 8.2(6)
C3 C2 N1 C9 179.2(6)
C7 C2 N1 C9 0.1(6)
C3 C2 N1 Al1 -10.4(10)
C7 C2 N1 Al1 170.5(5)
C9 C10 N2 C21 165.3(5)
C9 C10 N2 Al1 -2.4(7)
C22 C21 N2 C10 6.6(8)
C26 C21 N2 C10 -116.5(6)
C22 C21 N2 Al1 174.6(4)
C26 C21 N2 Al1 51.4(5)
C18 C19 N3 C26 -176.4(4)
C18 C19 N3 Al1 -7.8(6)
C25 C26 N3 C19 -53.0(7)
C21 C26 N3 C19 -175.1(5)
C25 C26 N3 Al1 138.9(4)
C21 C26 N3 Al1 16.7(5)
C12 C11 N4 C18 176.1(5)
C16 C11 N4 C18 -2.6(6)
C12 C11 N4 Al1 4.6(9)
C16 C11 N4 Al1 -174.1(4)
C17 C18 N4 C11 2.2(6)
C19 C18 N4 C11 -172.4(4)
C17 C18 N4 Al1 176.3(4)
C19 C18 N4 Al1 1.7(6)
C29 C28 N5 C35 173.9(5)
C33 C28 N5 C35 -3.4(6)
C29 C28 N5 Al2 2.4(9)
C33 C28 N5 Al2 -174.9(4)
C34 C35 N5 C28 3.1(6)
C36 C35 N5 C28 -173.8(5)
C34 C35 N5 Al2 177.1(4)
C36 C35 N5 Al2 0.2(6)
C35 C36 N6 C52 -175.5(5)
C35 C36 N6 Al2 -5.4(6)
C51 C52 N6 C36 -46.4(8)
C47 C52 N6 C36 -170.0(5)
C51 C52 N6 Al2 143.9(4)
C47 C52 N6 Al2 20.2(6)
C44 C45 N7 C47 163.8(5)
C44 C45 N7 Al2 -5.0(6)
C48 C47 N7 C45 5.8(9)
C52 C47 N7 C45 -118.3(6)
C48 C47 N7 Al2 174.6(4)
C52 C47 N7 Al2 50.5(5)
C38 C37 N8 C44 178.3(6)
C42 C37 N8 C44 0.2(6)
C38 C37 N8 Al2 -18.3(10)
C42 C37 N8 Al2 163.5(5)
C43 C44 N8 C37 -0.1(6)
C45 C44 N8 C37 -178.0(5)
C43 C44 N8 Al2 -168.9(4)
C45 C44 N8 Al2 13.2(6)
